data_7153499
loop_
_publ_author_name
'Cantillo, David'
'Avalos, Mart\'in'
'Babiano, Reyes'
'Cintas, Pedro'
'Jim\'enez, Jos\'e L'
'Light, Mark E.'
'Palacios, Juan C.'
'Rodr\'iguez, Valent\'in'

_publ_section_title
;
 Push-pull 1,3-thiazolium-5-thiolates. Formation via concerted and
 stepwise pathways, and theoretical evaluation of NLO properties.
;
_journal_issue 23
_journal_name_full 'Organic &amp; biomolecular chemistry'
_journal_page_first 5367
_journal_page_last 5374
_journal_paper_doi 10.1039/c0ob00416b
_journal_volume 8
_journal_year 2010
_chemical_formula_sum 'C17 H14 N2 O3 S2'
_chemical_formula_weight 358.42
_chemical_name_systematic
;
?
;
_space_group_IT_number 14
_symmetry_cell_setting monoclinic
_symmetry_space_group_name_Hall '-P 2yn'
_symmetry_space_group_name_H-M 'P 1 21/n 1'
_atom_sites_solution_hydrogens geom
_atom_sites_solution_primary direct
_atom_sites_solution_secondary difmap
_audit_creation_method SHELXL-97
_cell_angle_alpha 90.00
_cell_angle_beta 118.6420(11)
_cell_angle_gamma 90.00
_cell_formula_units_Z 4
_cell_length_a 11.1380(3)
_cell_length_b 13.8360(2)
_cell_length_c 11.5630(3)
_cell_measurement_reflns_used 10753
_cell_measurement_temperature 120(2)
_cell_measurement_theta_max 27.48
_cell_measurement_theta_min 2.91
_cell_volume 1563.87(6)
_computing_cell_refinement 'DENZO (Otwinowski & Minor, 1997) & COLLECT (Hooft, R.W.W., 1998)'
_computing_data_collection 'COLLECT (Hooft, R.W.W., 1998)'
_computing_data_reduction 'DENZO (Otwinowski & Minor, 1997) & COLLECT (Hooft, R.W.W., 1998)'
_computing_molecular_graphics
;
Images generated using CrystalMaker: a crystal and molecular
structures program for Mac and Windows. CrystalMaker Software Ltd,
Oxford, England (www.crystalmaker.com)
;
_computing_publication_material 'WINGX (Farrugia, 1998)'
_computing_structure_refinement 'SHELXL-97 (Sheldrick, 2008)'
_computing_structure_solution 'SHELXS-97 (Sheldrick, 1997)'
_diffrn_ambient_temperature 120(2)
_diffrn_detector_area_resol_mean 9.091
_diffrn_measured_fraction_theta_full 0.997
_diffrn_measured_fraction_theta_max 0.997
_diffrn_measurement_device_type 'Bruker-Nonius CCD camera on \k-goniostat'
_diffrn_measurement_method '\f & \w scans to fill the asymmetric unit'
_diffrn_radiation_monochromator graphite
_diffrn_radiation_source 'Bruker Nonius FR591 Rotating Anode'
_diffrn_radiation_type MoK\a
_diffrn_radiation_wavelength 0.71069
_diffrn_reflns_av_R_equivalents 0.0489
_diffrn_reflns_av_sigmaI/netI 0.0403
_diffrn_reflns_limit_h_max 14
_diffrn_reflns_limit_h_min -14
_diffrn_reflns_limit_k_max 17
_diffrn_reflns_limit_k_min -17
_diffrn_reflns_limit_l_max 15
_diffrn_reflns_limit_l_min -15
_diffrn_reflns_number 20458
_diffrn_reflns_theta_full 27.48
_diffrn_reflns_theta_max 27.48
_diffrn_reflns_theta_min 2.94
_diffrn_standards_number 0
_exptl_absorpt_coefficient_mu 0.359
_exptl_absorpt_correction_T_max 0.9650
_exptl_absorpt_correction_T_min 0.9316
_exptl_absorpt_correction_type multi-scan
_exptl_absorpt_process_details
;
SADABS V2.10 (Sheldrick, G.M., 2003)
;
_exptl_crystal_colour 'Dark Red'
_exptl_crystal_density_diffrn 1.522
_exptl_crystal_density_method 'not measured'
_exptl_crystal_description Prism
_exptl_crystal_F_000 744
_exptl_crystal_size_max 0.2
_exptl_crystal_size_mid 0.2
_exptl_crystal_size_min 0.1
_refine_diff_density_max 0.428
_refine_diff_density_min -0.326
_refine_diff_density_rms 0.071
_refine_ls_extinction_method none
_refine_ls_goodness_of_fit_ref 1.053
_refine_ls_hydrogen_treatment constr
_refine_ls_matrix_type full
_refine_ls_number_parameters 219
_refine_ls_number_reflns 3565
_refine_ls_number_restraints 0
_refine_ls_restrained_S_all 1.053
_refine_ls_R_factor_all 0.0484
_refine_ls_R_factor_gt 0.0385
_refine_ls_shift/su_max 0.002
_refine_ls_shift/su_mean 0.000
_refine_ls_structure_factor_coef Fsqd
_refine_ls_weighting_details 'calc w=1/[\s^2^(Fo^2^)+(0.0412P)^2^+0.9538P] where P=(Fo^2^+2Fc^2^)/3'
_refine_ls_weighting_scheme calc
_refine_ls_wR_factor_gt 0.0907
_refine_ls_wR_factor_ref 0.0960
_reflns_number_gt 3017
_reflns_number_total 3565
_reflns_threshold_expression >2\s(I)
_cod_data_source_file c0ob00416b.txt
_cod_data_source_block Compound16
_cod_depositor_comments
;
The following automatic conversions were performed:

'_symmetry_cell_setting' value 'Monoclinic' changed to 'monoclinic'
according to /home/saulius/struct/CIF-dictionaries/cif_core.dic
dictionary named 'cif_core.dic' version 2.4.2 from 2011-04-26.

Automatic conversion script
Id: cif_fix_values 1891 2012-01-12 08:04:46Z andrius 
;
_cod_original_sg_symbol_H-M P2(1)/n
_cod_database_code 7153499

loop_
_symmetry_equiv_pos_as_xyz
'x, y, z'
'-x+1/2, y+1/2, -z+1/2'
'-x, -y, -z'
'x-1/2, -y-1/2, z-1/2'

loop_
_atom_site_label
_atom_site_type_symbol
_atom_site_fract_x
_atom_site_fract_y
_atom_site_fract_z
_atom_site_U_iso_or_equiv
_atom_site_adp_type
_atom_site_occupancy
_atom_site_symmetry_multiplicity
_atom_site_calc_flag
_atom_site_refinement_flags
S1 S 0.43386(4) 0.38961(3) 0.39606(4) 0.01752(12) Uani 1 1 d .
S2 S 0.15456(5) 0.47339(3) 0.28722(4) 0.02004(12) Uani 1 1 d .
O1 O 1.04249(16) 0.08832(12) 0.55676(16) 0.0438(4) Uani 1 1 d .
O2 O 1.09598(14) 0.15771(12) 0.74304(15) 0.0375(4) Uani 1 1 d .
O3 O -0.29176(13) 0.13169(9) 0.20072(13) 0.0247(3) Uani 1 1 d .
N1 N 1.01416(16) 0.13624(11) 0.62888(16) 0.0235(3) Uani 1 1 d .
N2 N 0.35881(14) 0.22566(10) 0.42857(14) 0.0155(3) Uani 1 1 d .
C1 C 0.87292(18) 0.16991(13) 0.57862(17) 0.0198(4) Uani 1 1 d .
C2 C 0.76598(19) 0.10848(12) 0.50220(18) 0.0208(4) Uani 1 1 d .
H2 H 0.7830 0.0464 0.4781 0.025 Uiso 1 1 calc R
C3 C 0.63364(18) 0.13967(12) 0.46160(17) 0.0196(4) Uani 1 1 d .
H3 H 0.5588 0.0979 0.4112 0.023 Uiso 1 1 calc R
C4 C 0.60950(17) 0.23281(12) 0.49458(16) 0.0165(3) Uani 1 1 d .
C5 C 0.72109(18) 0.29392(12) 0.56788(17) 0.0185(4) Uani 1 1 d .
H5 H 0.7053 0.3580 0.5870 0.022 Uiso 1 1 calc R
C6 C 0.85341(18) 0.26228(13) 0.61259(17) 0.0201(4) Uani 1 1 d .
H6 H 0.9291 0.3027 0.6653 0.024 Uiso 1 1 calc R
C7 C 0.47153(17) 0.27219(12) 0.44489(16) 0.0165(3) Uani 1 1 d .
C8 C 0.23836(17) 0.28042(12) 0.37050(16) 0.0157(3) Uani 1 1 d .
C9 C 0.26157(18) 0.37596(12) 0.34937(16) 0.0168(3) Uani 1 1 d .
C10 C 0.36484(19) 0.12991(12) 0.48823(18) 0.0206(4) Uani 1 1 d .
H10A H 0.3464 0.0792 0.4226 0.031 Uiso 1 1 calc R
H10B H 0.2961 0.1269 0.5180 0.031 Uiso 1 1 calc R
H10C H 0.4560 0.1202 0.5636 0.031 Uiso 1 1 calc R
C11 C 0.10398(17) 0.23625(12) 0.33081(16) 0.0164(3) Uani 1 1 d .
C12 C 0.06537(18) 0.14777(12) 0.26429(17) 0.0185(4) Uani 1 1 d .
H12 H 0.1299 0.1126 0.2494 0.022 Uiso 1 1 calc R
C13 C -0.06550(18) 0.11003(12) 0.21933(17) 0.0184(4) Uani 1 1 d .
H13 H -0.0896 0.0498 0.1745 0.022 Uiso 1 1 calc R
C14 C -0.16070(17) 0.16122(13) 0.24061(17) 0.0183(4) Uani 1 1 d .
C15 C -0.12328(18) 0.24927(13) 0.30768(18) 0.0216(4) Uani 1 1 d .
H15 H -0.1879 0.2842 0.3227 0.026 Uiso 1 1 calc R
C16 C 0.00645(18) 0.28599(12) 0.35221(17) 0.0193(4) Uani 1 1 d .
H16 H 0.0303 0.3458 0.3981 0.023 Uiso 1 1 calc R
C17 C -0.3276(2) 0.03549(14) 0.1505(2) 0.0272(4) Uani 1 1 d .
H17A H -0.3222 0.0297 0.0686 0.041 Uiso 1 1 calc R
H17B H -0.4211 0.0213 0.1329 0.041 Uiso 1 1 calc R
H17C H -0.2641 -0.0104 0.2156 0.041 Uiso 1 1 calc R

loop_
_atom_site_aniso_label
_atom_site_aniso_U_11
_atom_site_aniso_U_22
_atom_site_aniso_U_33
_atom_site_aniso_U_23
_atom_site_aniso_U_13
_atom_site_aniso_U_12
S1 0.0183(2) 0.0126(2) 0.0207(2) -0.00007(15) 0.00858(18) -0.00178(15)
S2 0.0212(2) 0.0131(2) 0.0228(2) 0.00108(15) 0.00814(19) 0.00102(16)
O1 0.0399(9) 0.0503(10) 0.0414(9) -0.0006(8) 0.0197(8) 0.0182(8)
O2 0.0191(7) 0.0492(9) 0.0384(9) -0.0060(7) 0.0091(7) -0.0051(6)
O3 0.0173(6) 0.0251(7) 0.0312(7) -0.0032(5) 0.0113(6) -0.0028(5)
N1 0.0219(8) 0.0225(8) 0.0293(9) 0.0044(6) 0.0148(7) 0.0013(6)
N2 0.0165(7) 0.0118(7) 0.0164(7) -0.0002(5) 0.0064(6) -0.0007(5)
C1 0.0168(9) 0.0237(9) 0.0198(9) 0.0044(7) 0.0094(7) 0.0011(7)
C2 0.0247(9) 0.0153(9) 0.0219(9) 0.0005(7) 0.0108(8) 0.0011(7)
C3 0.0213(9) 0.0156(8) 0.0195(8) -0.0014(6) 0.0079(7) -0.0023(7)
C4 0.0179(8) 0.0157(8) 0.0152(8) 0.0012(6) 0.0075(7) -0.0005(6)
C5 0.0215(9) 0.0151(8) 0.0199(8) -0.0017(6) 0.0107(7) -0.0017(7)
C6 0.0206(9) 0.0203(9) 0.0193(9) -0.0013(7) 0.0093(7) -0.0059(7)
C7 0.0196(9) 0.0130(8) 0.0158(8) -0.0008(6) 0.0076(7) -0.0015(6)
C8 0.0165(8) 0.0145(8) 0.0156(8) -0.0005(6) 0.0073(7) 0.0007(6)
C9 0.0188(8) 0.0164(8) 0.0141(8) -0.0018(6) 0.0069(7) -0.0013(6)
C10 0.0222(9) 0.0155(8) 0.0219(9) 0.0050(7) 0.0087(8) -0.0007(7)
C11 0.0168(8) 0.0160(8) 0.0155(8) 0.0012(6) 0.0070(7) -0.0008(6)
C12 0.0210(9) 0.0180(8) 0.0187(8) -0.0015(6) 0.0112(7) -0.0008(7)
C13 0.0202(9) 0.0169(8) 0.0185(8) -0.0025(6) 0.0095(7) -0.0027(7)
C14 0.0155(8) 0.0203(9) 0.0187(8) 0.0021(7) 0.0079(7) -0.0011(7)
C15 0.0209(9) 0.0195(9) 0.0274(9) -0.0001(7) 0.0139(8) 0.0025(7)
C16 0.0212(9) 0.0153(8) 0.0220(9) -0.0024(6) 0.0110(8) -0.0001(7)
C17 0.0211(9) 0.0260(10) 0.0321(10) -0.0037(8) 0.0108(8) -0.0065(8)

loop_
_atom_type_symbol
_atom_type_description
_atom_type_scat_dispersion_real
_atom_type_scat_dispersion_imag
_atom_type_scat_source
C C 0.0033 0.0016 'International Tables Vol C Tables 4.2.6.8 and 6.1.1.4'
H H 0.0000 0.0000 'International Tables Vol C Tables 4.2.6.8 and 6.1.1.4'
N N 0.0061 0.0033 'International Tables Vol C Tables 4.2.6.8 and 6.1.1.4'
O O 0.0106 0.0060 'International Tables Vol C Tables 4.2.6.8 and 6.1.1.4'
S S 0.1246 0.1234 'International Tables Vol C Tables 4.2.6.8 and 6.1.1.4'

loop_
_geom_angle_atom_site_label_1
_geom_angle_atom_site_label_2
_geom_angle_atom_site_label_3
_geom_angle
C7 S1 C9 93.39(8)
C14 O3 C17 117.43(14)
O1 N1 O2 124.38(17)
O1 N1 C1 118.78(16)
O2 N1 C1 116.83(15)
C7 N2 C8 115.13(14)
C7 N2 C10 122.25(14)
C8 N2 C10 121.78(14)
C2 C1 C6 122.97(17)
C2 C1 N1 119.30(16)
C6 C1 N1 117.71(16)
C3 C2 C1 118.43(16)
C2 C3 C4 120.31(16)
C5 C4 C3 119.15(16)
C5 C4 C7 118.18(15)
C3 C4 C7 122.41(15)
C6 C5 C4 120.89(16)
C5 C6 C1 118.15(16)
N2 C7 C4 127.76(15)
N2 C7 S1 110.22(12)
C4 C7 S1 122.01(12)
C9 C8 N2 112.48(15)
C9 C8 C11 125.93(15)
N2 C8 C11 121.48(14)
C8 C9 S2 132.16(14)
C8 C9 S1 108.64(13)
S2 C9 S1 119.20(10)
C12 C11 C16 117.75(16)
C12 C11 C8 122.23(15)
C16 C11 C8 119.90(15)
C13 C12 C11 121.59(16)
C14 C13 C12 119.53(16)
O3 C14 C13 124.73(16)
O3 C14 C15 115.77(15)
C13 C14 C15 119.49(16)
C16 C15 C14 120.65(16)
C15 C16 C11 120.98(16)

loop_
_geom_bond_atom_site_label_1
_geom_bond_atom_site_label_2
_geom_bond_distance
S1 C7 1.7050(17)
S1 C9 1.7368(18)
S2 C9 1.7127(17)
O1 N1 1.219(2)
O2 N1 1.228(2)
O3 C14 1.366(2)
O3 C17 1.430(2)
N1 C1 1.467(2)
N2 C7 1.341(2)
N2 C8 1.400(2)
N2 C10 1.480(2)
C1 C2 1.383(3)
C1 C6 1.384(3)
C2 C3 1.384(3)
C3 C4 1.406(2)
C4 C5 1.403(2)
C4 C7 1.464(2)
C5 C6 1.379(3)
C8 C9 1.391(2)
C8 C11 1.472(2)
C11 C12 1.399(2)
C11 C16 1.404(2)
C12 C13 1.393(2)
C13 C14 1.392(2)
C14 C15 1.396(3)
C15 C16 1.378(2)
